data_4023458
loop_
_publ_author_name
'Jonathan Clayden'
'Hazel Turner'
'Madeleine Helliwell'
'Elizabeth Moir'

_publ_section_title
;
 N,N'-Diarylureas: A New Family of Atropisomers Exhibiting
 Highly Diastereoselective Reactivity
;
_journal_name_full 'Journal of Organic Chemistry'
_journal_page_first 4415
_journal_page_last 4423
_journal_paper_doi 10.1021/jo702706c
_journal_volume 73
_journal_year 2008
_chemical_formula_sum 'C25 H28 N2 O2'
_chemical_formula_weight 388.49
_space_group_IT_number 2
_symmetry_cell_setting triclinic
_symmetry_space_group_name_Hall '-P 1'
_symmetry_space_group_name_H-M 'P -1'
_atom_sites_solution_hydrogens geom
_atom_sites_solution_primary direct
_atom_sites_solution_secondary difmap
_audit_creation_method SHELXL-97
_cell_angle_alpha 77.403(3)
_cell_angle_beta 87.150(4)
_cell_angle_gamma 89.897(4)
_cell_formula_units_Z 4
_cell_length_a 9.656(2)
_cell_length_b 11.371(2)
_cell_length_c 19.785(4)
_cell_measurement_reflns_used 4508
_cell_measurement_temperature 100(2)
_cell_measurement_theta_max 26.35
_cell_measurement_theta_min 2.31
_cell_volume 2117.4(8)
_computing_cell_refinement 'Bruker SMART'
_computing_data_collection 'Bruker SMART'
_computing_data_reduction 'Bruker SAINT'
_computing_molecular_graphics 'Bruker SHELXTL'
_computing_publication_material 'Bruker SHELXTL'
_computing_structure_refinement 'SHELXL-97 (Sheldrick, 1997)'
_computing_structure_solution 'SHELXS-97 (Sheldrick, 1990)'
_diffrn_ambient_temperature 100(2)
_diffrn_measured_fraction_theta_full 0.971
_diffrn_measured_fraction_theta_max 0.971
_diffrn_measurement_device_type 'CCD area detector'
_diffrn_measurement_method 'phi and omega scans'
_diffrn_radiation_monochromator graphite
_diffrn_radiation_source 'fine-focus sealed tube'
_diffrn_radiation_type MoK\a
_diffrn_radiation_wavelength 0.71073
_diffrn_reflns_av_R_equivalents 0.0000
_diffrn_reflns_av_sigmaI/netI 0.0466
_diffrn_reflns_limit_h_max 11
_diffrn_reflns_limit_h_min -8
_diffrn_reflns_limit_k_max 13
_diffrn_reflns_limit_k_min -13
_diffrn_reflns_limit_l_max 23
_diffrn_reflns_limit_l_min -23
_diffrn_reflns_number 10391
_diffrn_reflns_theta_full 25.03
_diffrn_reflns_theta_max 25.03
_diffrn_reflns_theta_min 1.84
_exptl_absorpt_coefficient_mu 0.077
_exptl_absorpt_correction_T_max 0.9624
_exptl_absorpt_correction_T_min 0.9337
_exptl_absorpt_correction_type multi-scan
_exptl_absorpt_process_details SADABS
_exptl_crystal_colour colourless
_exptl_crystal_density_diffrn 1.219
_exptl_crystal_density_method 'not measured'
_exptl_crystal_description plate
_exptl_crystal_F_000 832
_exptl_crystal_size_max 0.90
_exptl_crystal_size_mid 0.50
_exptl_crystal_size_min 0.50
_refine_diff_density_max 0.903
_refine_diff_density_min -0.375
_refine_diff_density_rms 0.066
_refine_ls_extinction_method none
_refine_ls_goodness_of_fit_ref 1.048
_refine_ls_hydrogen_treatment mixed
_refine_ls_matrix_type full
_refine_ls_number_parameters 541
_refine_ls_number_reflns 10391
_refine_ls_number_restraints 0
_refine_ls_restrained_S_all 1.048
_refine_ls_R_factor_all 0.0746
_refine_ls_R_factor_gt 0.0646
_refine_ls_shift/su_max 0.000
_refine_ls_shift/su_mean 0.000
_refine_ls_structure_factor_coef Fsqd
_refine_ls_weighting_details 'calc w=1/[\s^2^(Fo^2^)+(0.0595P)^2^+3.6776P] where P=(Fo^2^+2Fc^2^)/3'
_refine_ls_weighting_scheme calc
_refine_ls_wR_factor_gt 0.1642
_refine_ls_wR_factor_ref 0.1702
_reflns_number_gt 8684
_reflns_number_total 10391
_reflns_threshold_expression >2sigma(I)
_cod_data_source_file jo702706c-File004.cif
_cod_data_source_block hklf5
_cod_depositor_comments
;
The following automatic conversions were performed:
'_symmetry_cell_setting' value 'Triclinic' changed to 'triclinic'
according to '/home/saulius/struct/CIF-dictionaries/cif_core.dic'
dictionary named 'cif_core.dic' version 2.4.1 from 2010-06-29.

Automatic conversion script
Id: cif_fix_enum 1527 2010-12-29 10:47:43Z saulius 
;
_cod_database_code 4023458

loop_
_symmetry_equiv_pos_as_xyz
'x, y, z'
'-x, -y, -z'

loop_
_atom_site_label
_atom_site_type_symbol
_atom_site_fract_x
_atom_site_fract_y
_atom_site_fract_z
_atom_site_U_iso_or_equiv
_atom_site_adp_type
_atom_site_occupancy
_atom_site_symmetry_multiplicity
_atom_site_calc_flag
_atom_site_refinement_flags
_atom_site_disorder_assembly
_atom_site_disorder_group
O1 O 0.47355(19) 0.17425(16) 0.16826(9) 0.0268(4) Uani 1 1 d . . .
H1 H 0.4102 0.1453 0.1978 0.040 Uiso 1 1 calc R . .
O2 O 0.79563(19) -0.09792(15) 0.23810(9) 0.0260(4) Uani 1 1 d . . .
N1 N 0.8392(2) 0.09911(18) 0.19031(11) 0.0198(5) Uani 1 1 d . . .
N2 N 0.7029(2) -0.0133(2) 0.13496(12) 0.0233(5) Uani 1 1 d . . .
C1 C 0.5347(3) 0.3161(2) 0.23974(13) 0.0232(6) Uani 1 1 d . . .
C2 C 0.4105(3) 0.3755(2) 0.22771(15) 0.0299(6) Uani 1 1 d . . .
H2 H 0.3515 0.3561 0.1946 0.036 Uiso 1 1 calc R . .
C3 C 0.3708(3) 0.4634(2) 0.26356(16) 0.0353(7) Uani 1 1 d . . .
H3 H 0.2845 0.5029 0.2553 0.042 Uiso 1 1 calc R . .
C4 C 0.4559(3) 0.4935(2) 0.31082(15) 0.0353(7) Uani 1 1 d . . .
H4 H 0.4295 0.5544 0.3349 0.042 Uiso 1 1 calc R . .
C5 C 0.5799(3) 0.4346(3) 0.32309(15) 0.0371(7) Uani 1 1 d . . .
H5 H 0.6394 0.4556 0.3555 0.044 Uiso 1 1 calc R . .
C6 C 0.6187(3) 0.3451(2) 0.28868(14) 0.0297(6) Uani 1 1 d . . .
H6 H 0.7031 0.3033 0.2986 0.036 Uiso 1 1 calc R . .
C7 C 0.5822(3) 0.2193(2) 0.20168(13) 0.0225(6) Uani 1 1 d . . .
H7 H 0.6219 0.1509 0.2357 0.027 Uiso 1 1 calc R . .
C8 C 0.6924(3) 0.2667(2) 0.14420(13) 0.0206(6) Uani 1 1 d . . .
C9 C 0.6639(3) 0.3698(2) 0.09476(14) 0.0255(6) Uani 1 1 d . . .
H9 H 0.5788 0.4108 0.0980 0.031 Uiso 1 1 calc R . .
C10 C 0.7599(3) 0.4124(2) 0.04099(14) 0.0274(6) Uani 1 1 d . . .
H10 H 0.7414 0.4835 0.0075 0.033 Uiso 1 1 calc R . .
C11 C 0.8827(3) 0.3521(2) 0.03579(13) 0.0265(6) Uani 1 1 d . . .
H11 H 0.9474 0.3837 -0.0015 0.032 Uiso 1 1 calc R . .
C12 C 0.9165(3) 0.2464(2) 0.08283(14) 0.0241(6) Uani 1 1 d . . .
C13 C 0.8166(3) 0.2051(2) 0.13770(13) 0.0204(6) Uani 1 1 d . . .
C14 C 1.0577(3) 0.1874(3) 0.07264(14) 0.0309(7) Uani 1 1 d . . .
C15 C 1.1629(3) 0.2487(4) 0.1106(2) 0.0580(10) Uani 1 1 d . . .
H15A H 1.1410 0.2266 0.1607 0.087 Uiso 1 1 calc R . .
H15B H 1.1578 0.3364 0.0947 0.087 Uiso 1 1 calc R . .
H15C H 1.2568 0.2220 0.1006 0.087 Uiso 1 1 calc R . .
C16 C 1.1054(4) 0.2175(4) -0.00444(19) 0.0577(10) Uani 1 1 d . . .
H16A H 1.1961 0.1812 -0.0104 0.087 Uiso 1 1 calc R . .
H16B H 1.1129 0.3052 -0.0208 0.087 Uiso 1 1 calc R . .
H16C H 1.0378 0.1855 -0.0312 0.087 Uiso 1 1 calc R . .
C17 C 1.0628(4) 0.0546(3) 0.0991(2) 0.0693(13) Uani 1 1 d . . .
H17A H 1.0629 0.0363 0.1498 0.104 Uiso 1 1 calc R . .
H17B H 1.1473 0.0231 0.0802 0.104 Uiso 1 1 calc R . .
H17C H 0.9815 0.0168 0.0845 0.104 Uiso 1 1 calc R . .
C18 C 0.9086(3) 0.1109(2) 0.25241(14) 0.0266(6) Uani 1 1 d . . .
H18A H 0.8468 0.0814 0.2934 0.040 Uiso 1 1 calc R . .
H18B H 0.9317 0.1958 0.2494 0.040 Uiso 1 1 calc R . .
H18C H 0.9937 0.0634 0.2561 0.040 Uiso 1 1 calc R . .
C19 C 0.7794(3) -0.0096(2) 0.19089(13) 0.0201(5) Uani 1 1 d . . .
C20 C 0.6306(3) -0.1158(2) 0.12444(13) 0.0203(6) Uani 1 1 d . . .
C21 C 0.6740(3) -0.2330(2) 0.14985(14) 0.0260(6) Uani 1 1 d . . .
H21 H 0.7531 -0.2479 0.1770 0.031 Uiso 1 1 calc R . .
C22 C 0.6002(3) -0.3280(2) 0.13500(15) 0.0308(7) Uani 1 1 d . . .
H22 H 0.6284 -0.4083 0.1530 0.037 Uiso 1 1 calc R . .
C23 C 0.4873(3) -0.3081(3) 0.09476(15) 0.0337(7) Uani 1 1 d . . .
H23 H 0.4386 -0.3741 0.0846 0.040 Uiso 1 1 calc R . .
C24 C 0.4450(3) -0.1918(3) 0.06917(15) 0.0340(7) Uani 1 1 d . . .
H24 H 0.3671 -0.1777 0.0411 0.041 Uiso 1 1 calc R . .
C25 C 0.5158(3) -0.0951(2) 0.08426(13) 0.0257(6) Uani 1 1 d . . .
H25 H 0.4856 -0.0151 0.0671 0.031 Uiso 1 1 calc R . .
O3 O -0.04722(18) 0.79646(16) 0.34514(9) 0.0278(4) Uani 1 1 d . . .
H3A H -0.1045 0.8298 0.3166 0.042 Uiso 1 1 calc R . .
O4 O 0.29652(19) 1.08228(15) 0.27935(9) 0.0250(4) Uani 1 1 d . . .
N3 N 0.3319(2) 0.88450(17) 0.32370(10) 0.0181(5) Uani 1 1 d . . .
N4 N 0.1792(2) 0.9922(2) 0.38019(11) 0.0217(5) Uani 1 1 d . . .
C26 C 0.0487(3) 0.6897(2) 0.25908(13) 0.0220(6) Uani 1 1 d . . .
C27 C -0.0555(3) 0.6038(2) 0.27166(15) 0.0325(7) Uani 1 1 d . . .
H27 H -0.1139 0.5945 0.3126 0.039 Uiso 1 1 calc R . .
C28 C -0.0759(4) 0.5310(3) 0.22531(17) 0.0409(8) Uani 1 1 d . . .
H28 H -0.1476 0.4718 0.2348 0.049 Uiso 1 1 calc R . .
C29 C 0.0071(4) 0.5440(3) 0.16557(17) 0.0410(8) Uani 1 1 d . . .
H29 H -0.0065 0.4933 0.1341 0.049 Uiso 1 1 calc R . .
C30 C 0.1103(3) 0.6310(3) 0.15164(16) 0.0417(8) Uani 1 1 d . . .
H30 H 0.1674 0.6410 0.1102 0.050 Uiso 1 1 calc R . .
C31 C 0.1303(3) 0.7034(3) 0.19811(15) 0.0320(7) Uani 1 1 d . . .
H31 H 0.2010 0.7636 0.1881 0.038 Uiso 1 1 calc R . .
C32 C 0.0754(3) 0.7705(2) 0.30884(13) 0.0199(5) Uani 1 1 d . . .
H32 H 0.1164 0.8482 0.2816 0.024 Uiso 1 1 calc R . .
C33 C 0.1739(3) 0.7164(2) 0.36480(13) 0.0186(5) Uani 1 1 d . . .
C34 C 0.1371(3) 0.6088(2) 0.41013(13) 0.0216(6) Uani 1 1 d . . .
H34 H 0.0531 0.5691 0.4051 0.026 Uiso 1 1 calc R . .
C35 C 0.2220(3) 0.5594(2) 0.46248(13) 0.0226(6) Uani 1 1 d . . .
H35 H 0.1978 0.4846 0.4928 0.027 Uiso 1 1 calc R . .
C36 C 0.3429(3) 0.6187(2) 0.47094(13) 0.0223(6) Uani 1 1 d . . .
H36 H 0.4005 0.5828 0.5072 0.027 Uiso 1 1 calc R . .
C37 C 0.3837(3) 0.7291(2) 0.42826(13) 0.0192(5) Uani 1 1 d . . .
C38 C 0.2967(2) 0.7756(2) 0.37344(13) 0.0178(5) Uani 1 1 d . . .
C39 C 0.5234(3) 0.7854(2) 0.44106(14) 0.0242(6) Uani 1 1 d . . .
C40 C 0.6386(3) 0.7295(3) 0.40269(15) 0.0309(7) Uani 1 1 d . . .
H40A H 0.6229 0.7478 0.3529 0.046 Uiso 1 1 calc R . .
H40B H 0.6381 0.6419 0.4202 0.046 Uiso 1 1 calc R . .
H40C H 0.7285 0.7628 0.4104 0.046 Uiso 1 1 calc R . .
C41 C 0.5512(3) 0.7552(3) 0.51887(14) 0.0323(7) Uani 1 1 d . . .
H41A H 0.6363 0.7963 0.5265 0.048 Uiso 1 1 calc R . .
H41B H 0.5620 0.6679 0.5346 0.048 Uiso 1 1 calc R . .
H41C H 0.4731 0.7822 0.5450 0.048 Uiso 1 1 calc R . .
C42 C 0.5338(3) 0.9234(2) 0.41800(16) 0.0334(7) Uani 1 1 d . . .
H42A H 0.4541 0.9597 0.4380 0.050 Uiso 1 1 calc R . .
H42B H 0.5343 0.9469 0.3673 0.050 Uiso 1 1 calc R . .
H42C H 0.6196 0.9515 0.4340 0.050 Uiso 1 1 calc R . .
C43 C 0.4183(3) 0.8762(2) 0.26204(13) 0.0232(6) Uani 1 1 d . . .
H43A H 0.3713 0.9154 0.2204 0.035 Uiso 1 1 calc R . .
H43B H 0.4339 0.7913 0.2614 0.035 Uiso 1 1 calc R . .
H43C H 0.5076 0.9165 0.2631 0.035 Uiso 1 1 calc R . .
C44 C 0.2708(3) 0.9920(2) 0.32486(13) 0.0193(5) Uani 1 1 d . . .
C45 C 0.0984(3) 1.0917(2) 0.38924(13) 0.0220(6) Uani 1 1 d . . .
C46 C 0.1476(3) 1.2096(2) 0.36881(14) 0.0273(6) Uani 1 1 d . . .
H46 H 0.2381 1.2254 0.3476 0.033 Uiso 1 1 calc R . .
C47 C 0.0651(3) 1.3035(3) 0.37945(16) 0.0363(7) Uani 1 1 d . . .
H47 H 0.0987 1.3840 0.3649 0.044 Uiso 1 1 calc R . .
C48 C -0.0659(3) 1.2821(3) 0.41099(16) 0.0400(8) Uani 1 1 d . . .
H48 H -0.1227 1.3473 0.4177 0.048 Uiso 1 1 calc R . .
C49 C -0.1139(3) 1.1645(3) 0.43276(15) 0.0343(7) Uani 1 1 d . . .
H49 H -0.2031 1.1490 0.4556 0.041 Uiso 1 1 calc R . .
C50 C -0.0325(3) 1.0696(2) 0.42145(13) 0.0266(6) Uani 1 1 d . . .
H50 H -0.0665 0.9892 0.4358 0.032 Uiso 1 1 calc R . .
H2N H 0.672(4) 0.049(3) 0.1134(19) 0.057(12) Uiso 1 1 d . . .
H4N H 0.146(3) 0.927(3) 0.4000(15) 0.031(8) Uiso 1 1 d . . .

loop_
_atom_site_aniso_label
_atom_site_aniso_U_11
_atom_site_aniso_U_22
_atom_site_aniso_U_33
_atom_site_aniso_U_23
_atom_site_aniso_U_13
_atom_site_aniso_U_12
O1 0.0258(10) 0.0225(10) 0.0322(10) -0.0070(8) 0.0037(8) -0.0056(8)
O2 0.0317(11) 0.0171(9) 0.0279(10) -0.0013(8) -0.0052(8) 0.0017(8)
N1 0.0201(11) 0.0163(11) 0.0235(11) -0.0052(9) -0.0008(9) -0.0002(9)
N2 0.0300(13) 0.0148(11) 0.0241(12) -0.0011(10) -0.0042(10) -0.0013(10)
C1 0.0256(15) 0.0160(13) 0.0264(14) -0.0032(11) 0.0073(11) -0.0012(11)
C2 0.0306(16) 0.0204(14) 0.0391(17) -0.0083(12) 0.0012(13) -0.0014(12)
C3 0.0359(17) 0.0187(14) 0.0496(19) -0.0069(13) 0.0119(15) 0.0077(13)
C4 0.052(2) 0.0212(15) 0.0335(17) -0.0109(13) 0.0120(14) 0.0019(14)
C5 0.050(2) 0.0338(17) 0.0291(16) -0.0111(13) 0.0036(14) 0.0008(15)
C6 0.0320(16) 0.0291(15) 0.0286(15) -0.0081(13) 0.0001(12) 0.0056(13)
C7 0.0244(14) 0.0146(12) 0.0273(14) -0.0025(11) 0.0023(11) 0.0007(11)
C8 0.0234(14) 0.0139(12) 0.0258(14) -0.0077(11) 0.0021(11) -0.0041(11)
C9 0.0302(15) 0.0149(13) 0.0307(15) -0.0037(11) 0.0000(12) -0.0001(11)
C10 0.0359(17) 0.0172(13) 0.0282(15) -0.0028(11) -0.0018(12) -0.0070(12)
C11 0.0327(16) 0.0246(14) 0.0215(14) -0.0054(11) 0.0060(11) -0.0092(12)
C12 0.0229(14) 0.0224(14) 0.0289(14) -0.0101(12) 0.0017(11) -0.0093(11)
C13 0.0272(14) 0.0161(12) 0.0197(13) -0.0069(10) -0.0034(11) -0.0039(11)
C14 0.0236(15) 0.0391(17) 0.0288(15) -0.0062(13) 0.0042(12) -0.0027(13)
C15 0.0293(19) 0.079(3) 0.067(2) -0.018(2) -0.0046(17) 0.0037(18)
C16 0.055(2) 0.066(3) 0.051(2) -0.0131(19) 0.0102(18) 0.0152(19)
C17 0.053(2) 0.042(2) 0.102(3) -0.001(2) 0.043(2) 0.0189(18)
C18 0.0308(16) 0.0208(14) 0.0291(15) -0.0064(12) -0.0069(12) 0.0028(12)
C19 0.0189(13) 0.0182(13) 0.0235(13) -0.0062(11) 0.0021(10) 0.0020(11)
C20 0.0229(14) 0.0190(13) 0.0201(13) -0.0076(11) 0.0036(10) -0.0024(11)
C21 0.0249(15) 0.0210(14) 0.0329(15) -0.0083(12) 0.0004(12) -0.0006(11)
C22 0.0354(17) 0.0197(14) 0.0382(17) -0.0092(12) 0.0023(13) -0.0050(13)
C23 0.0372(17) 0.0236(15) 0.0418(17) -0.0112(13) 0.0007(14) -0.0116(13)
C24 0.0333(17) 0.0328(16) 0.0365(17) -0.0086(13) -0.0042(13) -0.0080(13)
C25 0.0298(15) 0.0212(14) 0.0255(14) -0.0034(11) -0.0022(12) -0.0032(12)
O3 0.0185(10) 0.0352(11) 0.0303(10) -0.0085(9) -0.0014(8) 0.0094(8)
O4 0.0306(11) 0.0144(9) 0.0276(10) -0.0005(8) 0.0042(8) -0.0010(8)
N3 0.0179(11) 0.0130(10) 0.0228(11) -0.0035(9) 0.0025(8) 0.0020(8)
N4 0.0246(12) 0.0143(11) 0.0256(12) -0.0034(10) 0.0017(9) 0.0022(10)
C26 0.0213(14) 0.0180(13) 0.0270(14) -0.0043(11) -0.0063(11) 0.0050(11)
C27 0.0396(18) 0.0247(15) 0.0325(16) -0.0037(12) -0.0064(13) -0.0044(13)
C28 0.051(2) 0.0193(15) 0.052(2) -0.0030(14) -0.0209(16) -0.0073(14)
C29 0.052(2) 0.0368(18) 0.0423(19) -0.0226(15) -0.0194(16) 0.0111(16)
C30 0.0331(17) 0.063(2) 0.0369(18) -0.0268(17) -0.0062(14) 0.0027(16)
C31 0.0272(16) 0.0384(17) 0.0328(16) -0.0121(13) -0.0052(12) -0.0041(13)
C32 0.0167(13) 0.0169(13) 0.0251(14) -0.0028(11) -0.0004(10) 0.0001(10)
C33 0.0186(13) 0.0170(12) 0.0214(13) -0.0076(10) 0.0017(10) 0.0034(10)
C34 0.0188(13) 0.0176(13) 0.0284(14) -0.0058(11) 0.0006(11) -0.0011(11)
C35 0.0255(14) 0.0171(13) 0.0233(14) -0.0013(11) 0.0030(11) 0.0001(11)
C36 0.0222(14) 0.0203(13) 0.0249(14) -0.0057(11) -0.0007(11) 0.0049(11)
C37 0.0167(13) 0.0190(13) 0.0228(13) -0.0071(11) 0.0029(10) 0.0014(10)
C38 0.0147(13) 0.0149(12) 0.0235(13) -0.0054(10) 0.0062(10) 0.0009(10)
C39 0.0199(14) 0.0217(14) 0.0307(15) -0.0038(12) -0.0052(11) -0.0006(11)
C40 0.0167(14) 0.0354(16) 0.0396(17) -0.0058(13) -0.0016(12) -0.0025(12)
C41 0.0261(15) 0.0389(17) 0.0320(16) -0.0069(13) -0.0058(12) -0.0045(13)
C42 0.0317(16) 0.0270(15) 0.0438(17) -0.0102(13) -0.0121(13) -0.0043(13)
C43 0.0216(14) 0.0248(14) 0.0235(14) -0.0070(11) 0.0042(11) -0.0014(11)
C44 0.0168(13) 0.0179(13) 0.0238(13) -0.0054(11) -0.0028(10) -0.0024(10)
C45 0.0269(15) 0.0214(13) 0.0202(13) -0.0093(11) -0.0054(11) 0.0065(11)
C46 0.0300(16) 0.0241(14) 0.0318(15) -0.0141(12) -0.0050(12) 0.0037(12)
C47 0.0464(19) 0.0221(15) 0.0451(18) -0.0163(14) -0.0072(15) 0.0075(14)
C48 0.048(2) 0.0365(18) 0.0415(18) -0.0210(15) -0.0073(15) 0.0202(15)
C49 0.0315(16) 0.0438(18) 0.0296(16) -0.0130(14) -0.0009(12) 0.0147(14)
C50 0.0290(15) 0.0280(15) 0.0241(14) -0.0084(12) -0.0020(11) 0.0067(12)

loop_
_atom_type_symbol
_atom_type_description
_atom_type_scat_dispersion_real
_atom_type_scat_dispersion_imag
_atom_type_scat_source
C C 0.0033 0.0016 'International Tables Vol C Tables 4.2.6.8 and 6.1.1.4'
H H 0.0000 0.0000 'International Tables Vol C Tables 4.2.6.8 and 6.1.1.4'
N N 0.0061 0.0033 'International Tables Vol C Tables 4.2.6.8 and 6.1.1.4'
O O 0.0106 0.0060 'International Tables Vol C Tables 4.2.6.8 and 6.1.1.4'

loop_
_geom_angle_atom_site_label_1
_geom_angle_atom_site_label_2
_geom_angle_atom_site_label_3
_geom_angle
_geom_angle_site_symmetry_1
_geom_angle_site_symmetry_3
_geom_angle_publ_flag
C7 O1 H1 109.5 . . ?
C19 N1 C13 123.0(2) . . ?
C19 N1 C18 117.1(2) . . ?
C13 N1 C18 119.07(19) . . ?
C19 N2 C20 125.4(2) . . ?
C19 N2 H2N 118(3) . . ?
C20 N2 H2N 112(3) . . ?
C2 C1 C6 118.8(2) . . ?
C2 C1 C7 122.4(2) . . ?
C6 C1 C7 118.8(2) . . ?
C1 C2 C3 120.6(3) . . ?
C1 C2 H2 119.7 . . ?
C3 C2 H2 119.7 . . ?
C4 C3 C2 120.2(3) . . ?
C4 C3 H3 119.9 . . ?
C2 C3 H3 119.9 . . ?
C3 C4 C5 119.4(3) . . ?
C3 C4 H4 120.3 . . ?
C5 C4 H4 120.3 . . ?
C4 C5 C6 120.7(3) . . ?
C4 C5 H5 119.7 . . ?
C6 C5 H5 119.7 . . ?
C5 C6 C1 120.2(3) . . ?
C5 C6 H6 119.9 . . ?
C1 C6 H6 119.9 . . ?
O1 C7 C1 113.1(2) . . ?
O1 C7 C8 105.21(19) . . ?
C1 C7 C8 111.93(19) . . ?
O1 C7 H7 108.8 . . ?
C1 C7 H7 108.8 . . ?
C8 C7 H7 108.8 . . ?
C9 C8 C13 119.6(2) . . ?
C9 C8 C7 118.5(2) . . ?
C13 C8 C7 121.8(2) . . ?
C10 C9 C8 119.7(3) . . ?
C10 C9 H9 120.2 . . ?
C8 C9 H9 120.2 . . ?
C11 C10 C9 120.2(3) . . ?
C11 C10 H10 119.9 . . ?
C9 C10 H10 119.9 . . ?
C10 C11 C12 123.1(2) . . ?
C10 C11 H11 118.5 . . ?
C12 C11 H11 118.5 . . ?
C11 C12 C13 115.6(2) . . ?
C11 C12 C14 118.7(2) . . ?
C13 C12 C14 125.7(2) . . ?
C8 C13 C12 121.9(2) . . ?
C8 C13 N1 116.7(2) . . ?
C12 C13 N1 121.4(2) . . ?
C17 C14 C16 109.0(3) . . ?
C17 C14 C12 115.7(2) . . ?
C16 C14 C12 109.9(3) . . ?
C17 C14 C15 109.1(3) . . ?
C16 C14 C15 106.5(2) . . ?
C12 C14 C15 106.3(2) . . ?
C14 C15 H15A 109.5 . . ?
C14 C15 H15B 109.5 . . ?
H15A C15 H15B 109.5 . . ?
C14 C15 H15C 109.5 . . ?
H15A C15 H15C 109.5 . . ?
H15B C15 H15C 109.5 . . ?
C14 C16 H16A 109.5 . . ?
C14 C16 H16B 109.5 . . ?
H16A C16 H16B 109.5 . . ?
C14 C16 H16C 109.5 . . ?
H16A C16 H16C 109.5 . . ?
H16B C16 H16C 109.5 . . ?
C14 C17 H17A 109.5 . . ?
C14 C17 H17B 109.5 . . ?
H17A C17 H17B 109.5 . . ?
C14 C17 H17C 109.5 . . ?
H17A C17 H17C 109.5 . . ?
H17B C17 H17C 109.5 . . ?
N1 C18 H18A 109.5 . . ?
N1 C18 H18B 109.5 . . ?
H18A C18 H18B 109.5 . . ?
N1 C18 H18C 109.5 . . ?
H18A C18 H18C 109.5 . . ?
H18B C18 H18C 109.5 . . ?
O2 C19 N1 121.7(2) . . ?
O2 C19 N2 123.0(2) . . ?
N1 C19 N2 115.3(2) . . ?
C25 C20 C21 119.9(2) . . ?
C25 C20 N2 117.2(2) . . ?
C21 C20 N2 122.8(2) . . ?
C22 C21 C20 119.1(3) . . ?
C22 C21 H21 120.4 . . ?
C20 C21 H21 120.4 . . ?
C23 C22 C21 121.2(3) . . ?
C23 C22 H22 119.4 . . ?
C21 C22 H22 119.4 . . ?
C22 C23 C24 119.7(3) . . ?
C22 C23 H23 120.2 . . ?
C24 C23 H23 120.2 . . ?
C23 C24 C25 120.3(3) . . ?
C23 C24 H24 119.9 . . ?
C25 C24 H24 119.9 . . ?
C20 C25 C24 119.8(3) . . ?
C20 C25 H25 120.1 . . ?
C24 C25 H25 120.1 . . ?
C32 O3 H3A 109.5 . . ?
C44 N3 C38 123.04(19) . . ?
C44 N3 C43 117.6(2) . . ?
C38 N3 C43 118.41(19) . . ?
C44 N4 C45 124.8(2) . . ?
C44 N4 H4N 117(2) . . ?
C45 N4 H4N 114(2) . . ?
C27 C26 C31 118.4(2) . . ?
C27 C26 C32 122.4(2) . . ?
C31 C26 C32 119.2(2) . . ?
C26 C27 C28 120.7(3) . . ?
C26 C27 H27 119.6 . . ?
C28 C27 H27 119.6 . . ?
C29 C28 C27 120.4(3) . . ?
C29 C28 H28 119.8 . . ?
C27 C28 H28 119.8 . . ?
C28 C29 C30 119.6(3) . . ?
C28 C29 H29 120.2 . . ?
C30 C29 H29 120.2 . . ?
C29 C30 C31 119.8(3) . . ?
C29 C30 H30 120.1 . . ?
C31 C30 H30 120.1 . . ?
C30 C31 C26 121.1(3) . . ?
C30 C31 H31 119.5 . . ?
C26 C31 H31 119.5 . . ?
O3 C32 C26 112.7(2) . . ?
O3 C32 C33 105.26(19) . . ?
C26 C32 C33 113.5(2) . . ?
O3 C32 H32 108.4 . . ?
C26 C32 H32 108.4 . . ?
C33 C32 H32 108.4 . . ?
C34 C33 C38 119.6(2) . . ?
C34 C33 C32 118.8(2) . . ?
C38 C33 C32 121.6(2) . . ?
C35 C34 C33 120.1(2) . . ?
C35 C34 H34 119.9 . . ?
C33 C34 H34 119.9 . . ?
C34 C35 C36 120.0(2) . . ?
C34 C35 H35 120.0 . . ?
C36 C35 H35 120.0 . . ?
C35 C36 C37 122.7(2) . . ?
C35 C36 H36 118.7 . . ?
C37 C36 H36 118.7 . . ?
C36 C37 C38 116.0(2) . . ?
C36 C37 C39 118.2(2) . . ?
C38 C37 C39 125.6(2) . . ?
C33 C38 C37 121.6(2) . . ?
C33 C38 N3 117.2(2) . . ?
C37 C38 N3 121.2(2) . . ?
C40 C39 C42 108.9(2) . . ?
C40 C39 C41 108.2(2) . . ?
C42 C39 C41 106.0(2) . . ?
C40 C39 C37 107.8(2) . . ?
C42 C39 C37 115.4(2) . . ?
C41 C39 C37 110.5(2) . . ?
C39 C40 H40A 109.5 . . ?
C39 C40 H40B 109.5 . . ?
H40A C40 H40B 109.5 . . ?
C39 C40 H40C 109.5 . . ?
H40A C40 H40C 109.5 . . ?
H40B C40 H40C 109.5 . . ?
C39 C41 H41A 109.5 . . ?
C39 C41 H41B 109.5 . . ?
H41A C41 H41B 109.5 . . ?
C39 C41 H41C 109.5 . . ?
H41A C41 H41C 109.5 . . ?
H41B C41 H41C 109.5 . . ?
C39 C42 H42A 109.5 . . ?
C39 C42 H42B 109.5 . . ?
H42A C42 H42B 109.5 . . ?
C39 C42 H42C 109.5 . . ?
H42A C42 H42C 109.5 . . ?
H42B C42 H42C 109.5 . . ?
N3 C43 H43A 109.5 . . ?
N3 C43 H43B 109.5 . . ?
H43A C43 H43B 109.5 . . ?
N3 C43 H43C 109.5 . . ?
H43A C43 H43C 109.5 . . ?
H43B C43 H43C 109.5 . . ?
O4 C44 N3 121.8(2) . . ?
O4 C44 N4 122.6(2) . . ?
N3 C44 N4 115.6(2) . . ?
C50 C45 C46 119.6(2) . . ?
C50 C45 N4 118.3(2) . . ?
C46 C45 N4 122.2(2) . . ?
C47 C46 C45 119.9(3) . . ?
C47 C46 H46 120.1 . . ?
C45 C46 H46 120.1 . . ?
C46 C47 C48 120.8(3) . . ?
C46 C47 H47 119.6 . . ?
C48 C47 H47 119.6 . . ?
C47 C48 C49 119.4(3) . . ?
C47 C48 H48 120.3 . . ?
C49 C48 H48 120.3 . . ?
C48 C49 C50 120.3(3) . . ?
C48 C49 H49 119.9 . . ?
C50 C49 H49 119.9 . . ?
C49 C50 C45 120.1(3) . . ?
C49 C50 H50 120.0 . . ?
C45 C50 H50 120.0 . . ?

loop_
_geom_bond_atom_site_label_1
_geom_bond_atom_site_label_2
_geom_bond_distance
_geom_bond_site_symmetry_2
_geom_bond_publ_flag
O1 C7 1.421(3) . ?
O1 H1 0.8400 . ?
O2 C19 1.229(3) . ?
N1 C19 1.363(3) . ?
N1 C13 1.435(3) . ?
N1 C18 1.459(3) . ?
N2 C19 1.368(3) . ?
N2 C20 1.418(3) . ?
N2 H2N 0.81(4) . ?
C1 C2 1.381(4) . ?
C1 C6 1.386(4) . ?
C1 C7 1.522(3) . ?
C2 C3 1.389(4) . ?
C2 H2 0.9500 . ?
C3 C4 1.372(4) . ?
C3 H3 0.9500 . ?
C4 C5 1.377(5) . ?
C4 H4 0.9500 . ?
C5 C6 1.383(4) . ?
C5 H5 0.9500 . ?
C6 H6 0.9500 . ?
C7 C8 1.526(3) . ?
C7 H7 1.0000 . ?
C8 C9 1.390(4) . ?
C8 C13 1.403(4) . ?
C9 C10 1.380(4) . ?
C9 H9 0.9500 . ?
C10 C11 1.380(4) . ?
C10 H10 0.9500 . ?
C11 C12 1.399(4) . ?
C11 H11 0.9500 . ?
C12 C13 1.415(3) . ?
C12 C14 1.542(4) . ?
C14 C17 1.489(4) . ?
C14 C16 1.536(4) . ?
C14 C15 1.546(4) . ?
C15 H15A 0.9800 . ?
C15 H15B 0.9800 . ?
C15 H15C 0.9800 . ?
C16 H16A 0.9800 . ?
C16 H16B 0.9800 . ?
C16 H16C 0.9800 . ?
C17 H17A 0.9800 . ?
C17 H17B 0.9800 . ?
C17 H17C 0.9800 . ?
C18 H18A 0.9800 . ?
C18 H18B 0.9800 . ?
C18 H18C 0.9800 . ?
C20 C25 1.386(4) . ?
C20 C21 1.390(4) . ?
C21 C22 1.386(4) . ?
C21 H21 0.9500 . ?
C22 C23 1.371(4) . ?
C22 H22 0.9500 . ?
C23 C24 1.377(4) . ?
C23 H23 0.9500 . ?
C24 C25 1.390(4) . ?
C24 H24 0.9500 . ?
C25 H25 0.9500 . ?
O3 C32 1.418(3) . ?
O3 H3A 0.8400 . ?
O4 C44 1.226(3) . ?
N3 C44 1.360(3) . ?
N3 C38 1.433(3) . ?
N3 C43 1.463(3) . ?
N4 C44 1.373(3) . ?
N4 C45 1.412(3) . ?
N4 H4N 0.82(3) . ?
C26 C27 1.379(4) . ?
C26 C31 1.387(4) . ?
C26 C32 1.517(3) . ?
C27 C28 1.383(4) . ?
C27 H27 0.9500 . ?
C28 C29 1.375(4) . ?
C28 H28 0.9500 . ?
C29 C30 1.380(4) . ?
C29 H29 0.9500 . ?
C30 C31 1.382(4) . ?
C30 H30 0.9500 . ?
C31 H31 0.9500 . ?
C32 C33 1.522(4) . ?
C32 H32 1.0000 . ?
C33 C34 1.385(3) . ?
C33 C38 1.401(3) . ?
C34 C35 1.375(4) . ?
C34 H34 0.9500 . ?
C35 C36 1.385(3) . ?
C35 H35 0.9500 . ?
C36 C37 1.397(3) . ?
C36 H36 0.9500 . ?
C37 C38 1.414(4) . ?
C37 C39 1.550(3) . ?
C39 C40 1.530(4) . ?
C39 C42 1.538(4) . ?
C39 C41 1.539(4) . ?
C40 H40A 0.9800 . ?
C40 H40B 0.9800 . ?
C40 H40C 0.9800 . ?
C41 H41A 0.9800 . ?
C41 H41B 0.9800 . ?
C41 H41C 0.9800 . ?
C42 H42A 0.9800 . ?
C42 H42B 0.9800 . ?
C42 H42C 0.9800 . ?
C43 H43A 0.9800 . ?
C43 H43B 0.9800 . ?
C43 H43C 0.9800 . ?
C45 C50 1.385(4) . ?
C45 C46 1.391(4) . ?
C46 C47 1.378(4) . ?
C46 H46 0.9500 . ?
C47 C48 1.380(4) . ?
C47 H47 0.9500 . ?
C48 C49 1.385(4) . ?
C48 H48 0.9500 . ?
C49 C50 1.385(4) . ?
C49 H49 0.9500 . ?
C50 H50 0.9500 . ?

loop_
_geom_hbond_atom_site_label_D
_geom_hbond_atom_site_label_H
_geom_hbond_atom_site_label_A
_geom_hbond_distance_DH
_geom_hbond_distance_HA
_geom_hbond_distance_DA
_geom_hbond_angle_DHA
_geom_hbond_site_symmetry_A
O1 H1 O4 0.84 1.91 2.734(2) 167.2 1_545
O3 H3A O2 0.84 1.90 2.726(3) 168.0 1_465

loop_
_geom_torsion_atom_site_label_1
_geom_torsion_atom_site_label_2
_geom_torsion_atom_site_label_3
_geom_torsion_atom_site_label_4
_geom_torsion
_geom_torsion_site_symmetry_1
_geom_torsion_site_symmetry_2
_geom_torsion_site_symmetry_3
_geom_torsion_site_symmetry_4
_geom_torsion_publ_flag
C6 C1 C2 C3 0.5(4) . . . . ?
C7 C1 C2 C3 180.0(2) . . . . ?
C1 C2 C3 C4 0.9(4) . . . . ?
C2 C3 C4 C5 -0.9(4) . . . . ?
C3 C4 C5 C6 -0.5(4) . . . . ?
C4 C5 C6 C1 2.0(4) . . . . ?
C2 C1 C6 C5 -1.9(4) . . . . ?
C7 C1 C6 C5 178.6(2) . . . . ?
C2 C1 C7 O1 -16.1(3) . . . . ?
C6 C1 C7 O1 163.4(2) . . . . ?
C2 C1 C7 C8 102.6(3) . . . . ?
C6 C1 C7 C8 -78.0(3) . . . . ?
O1 C7 C8 C9 69.7(3) . . . . ?
C1 C7 C8 C9 -53.5(3) . . . . ?
O1 C7 C8 C13 -106.3(3) . . . . ?
C1 C7 C8 C13 130.5(2) . . . . ?
C13 C8 C9 C10 -1.9(4) . . . . ?
C7 C8 C9 C10 -177.9(2) . . . . ?
C8 C9 C10 C11 0.9(4) . . . . ?
C9 C10 C11 C12 0.6(4) . . . . ?
C10 C11 C12 C13 -1.0(4) . . . . ?
C10 C11 C12 C14 -179.1(2) . . . . ?
C9 C8 C13 C12 1.5(4) . . . . ?
C7 C8 C13 C12 177.4(2) . . . . ?
C9 C8 C13 N1 -179.7(2) . . . . ?
C7 C8 C13 N1 -3.8(3) . . . . ?
C11 C12 C13 C8 -0.1(3) . . . . ?
C14 C12 C13 C8 177.9(2) . . . . ?
C11 C12 C13 N1 -178.8(2) . . . . ?
C14 C12 C13 N1 -0.8(4) . . . . ?
C19 N1 C13 C8 79.5(3) . . . . ?
C18 N1 C13 C8 -89.4(3) . . . . ?
C19 N1 C13 C12 -101.7(3) . . . . ?
C18 N1 C13 C12 89.4(3) . . . . ?
C11 C12 C14 C17 -151.8(3) . . . . ?
C13 C12 C14 C17 30.3(4) . . . . ?
C11 C12 C14 C16 -27.9(3) . . . . ?
C13 C12 C14 C16 154.2(3) . . . . ?
C11 C12 C14 C15 87.0(3) . . . . ?
C13 C12 C14 C15 -90.9(3) . . . . ?
C13 N1 C19 O2 -176.9(2) . . . . ?
C18 N1 C19 O2 -7.8(4) . . . . ?
C13 N1 C19 N2 4.2(3) . . . . ?
C18 N1 C19 N2 173.3(2) . . . . ?
C20 N2 C19 O2 1.6(4) . . . . ?
C20 N2 C19 N1 -179.5(2) . . . . ?
C19 N2 C20 C25 153.1(3) . . . . ?
C19 N2 C20 C21 -29.9(4) . . . . ?
C25 C20 C21 C22 -0.7(4) . . . . ?
N2 C20 C21 C22 -177.6(2) . . . . ?
C20 C21 C22 C23 1.3(4) . . . . ?
C21 C22 C23 C24 -0.8(4) . . . . ?
C22 C23 C24 C25 -0.3(4) . . . . ?
C21 C20 C25 C24 -0.4(4) . . . . ?
N2 C20 C25 C24 176.7(2) . . . . ?
C23 C24 C25 C20 0.9(4) . . . . ?
C31 C26 C27 C28 1.5(4) . . . . ?
C32 C26 C27 C28 -179.4(3) . . . . ?
C26 C27 C28 C29 -0.5(5) . . . . ?
C27 C28 C29 C30 -0.7(5) . . . . ?
C28 C29 C30 C31 0.7(5) . . . . ?
C29 C30 C31 C26 0.4(5) . . . . ?
C27 C26 C31 C30 -1.5(4) . . . . ?
C32 C26 C31 C30 179.4(3) . . . . ?
C27 C26 C32 O3 -31.5(3) . . . . ?
C31 C26 C32 O3 147.6(2) . . . . ?
C27 C26 C32 C33 88.1(3) . . . . ?
C31 C26 C32 C33 -92.9(3) . . . . ?
O3 C32 C33 C34 62.9(3) . . . . ?
C26 C32 C33 C34 -60.8(3) . . . . ?
O3 C32 C33 C38 -113.9(2) . . . . ?
C26 C32 C33 C38 122.4(2) . . . . ?
C38 C33 C34 C35 -1.2(4) . . . . ?
C32 C33 C34 C35 -178.1(2) . . . . ?
C33 C34 C35 C36 1.6(4) . . . . ?
C34 C35 C36 C37 0.4(4) . . . . ?
C35 C36 C37 C38 -2.5(4) . . . . ?
C35 C36 C37 C39 -178.1(2) . . . . ?
C34 C33 C38 C37 -1.0(3) . . . . ?
C32 C33 C38 C37 175.8(2) . . . . ?
C34 C33 C38 N3 178.1(2) . . . . ?
C32 C33 C38 N3 -5.1(3) . . . . ?
C36 C37 C38 C33 2.8(3) . . . . ?
C39 C37 C38 C33 178.0(2) . . . . ?
C36 C37 C38 N3 -176.2(2) . . . . ?
C39 C37 C38 N3 -1.0(4) . . . . ?
C44 N3 C38 C33 77.7(3) . . . . ?
C43 N3 C38 C33 -90.9(3) . . . . ?
C44 N3 C38 C37 -103.2(3) . . . . ?
C43 N3 C38 C37 88.2(3) . . . . ?
C36 C37 C39 C40 84.3(3) . . . . ?
C38 C37 C39 C40 -90.9(3) . . . . ?
C36 C37 C39 C42 -153.8(2) . . . . ?
C38 C37 C39 C42 31.0(3) . . . . ?
C36 C37 C39 C41 -33.7(3) . . . . ?
C38 C37 C39 C41 151.2(2) . . . . ?
C38 N3 C44 O4 -175.5(2) . . . . ?
C43 N3 C44 O4 -6.8(3) . . . . ?
C38 N3 C44 N4 4.7(3) . . . . ?
C43 N3 C44 N4 173.4(2) . . . . ?
C45 N4 C44 O4 4.2(4) . . . . ?
C45 N4 C44 N3 -175.9(2) . . . . ?
C44 N4 C45 C50 146.3(3) . . . . ?
C44 N4 C45 C46 -35.6(4) . . . . ?
C50 C45 C46 C47 -1.3(4) . . . . ?
N4 C45 C46 C47 -179.3(3) . . . . ?
C45 C46 C47 C48 0.8(4) . . . . ?
C46 C47 C48 C49 0.7(5) . . . . ?
C47 C48 C49 C50 -1.6(5) . . . . ?
C48 C49 C50 C45 1.0(4) . . . . ?
C46 C45 C50 C49 0.4(4) . . . . ?
N4 C45 C50 C49 178.5(2) . . . . ?
